data_4345301
loop_
_publ_author_name
'Petrus, Rafa\/l'
'Utko, J\'ozef'
'Lis, Tadeusz'
'Sobota, Piotr'

_publ_section_title
;
 Impact of Group 13 Metals on Cp2TiCl2 Reduction and Structural
 Characterization of Resulting Compounds
;
_journal_name_full 'Inorganic Chemistry'
_journal_paper_doi 10.1021/acs.inorgchem.6b02824
_journal_year 2017
_chemical_formula_moiety '4(C13 H18 O2 Ti), Cl6 Ga2, C3 H8 O2, 2(Cl)'
_chemical_formula_sum 'C55 H80 Cl8 Ga2 O10 Ti4'
_chemical_formula_weight 1515.71
_space_group_crystal_system monoclinic
_space_group_IT_number 14
_space_group_name_Hall '-P 2ybc'
_space_group_name_H-M_alt 'P 1 21/c 1'
_symmetry_space_group_name_Hall '-P 2ybc'
_symmetry_space_group_name_H-M 'P 1 21/c 1'
_atom_sites_solution_hydrogens geom
_audit_creation_method SHELXL-2014/7
_cell_angle_alpha 90
_cell_angle_beta 93.32(3)
_cell_angle_gamma 90
_cell_formula_units_Z 2
_cell_length_a 10.813(4)
_cell_length_b 9.924(3)
_cell_length_c 30.268(9)
_cell_measurement_reflns_used 7036
_cell_measurement_temperature 150(2)
_cell_measurement_theta_max 25.9992
_cell_measurement_theta_min 2.7824
_cell_volume 3242.6(18)
_computing_cell_refinement 'CrysAlis PRO (Agilent, 2011)'
_computing_data_collection 'CrysAlis PRO (Agilent, 2011)'
_computing_data_reduction 'CrysAlis PRO (Agilent, 2011)'
_computing_molecular_graphics 'DIAMOND  (Brandenburg, 2007)'
_computing_publication_material 'SHELXL-2014/7 (Sheldrick, 2014)'
_computing_structure_refinement 'SHELXL-2014/7 (Sheldrick, 2014)'
_computing_structure_solution 'SHELXS-2014/7 (Sheldrick, 2014)'
_diffrn_ambient_temperature 150(2)
_diffrn_measured_fraction_theta_full 0.994
_diffrn_measured_fraction_theta_max 0.993
_diffrn_measurement_device_type 'Xcalibur PX \k-geometry diffractometer'
_diffrn_measurement_method '\w and \f'
_diffrn_radiation_type MoK\a
_diffrn_radiation_wavelength 0.71073
_diffrn_reflns_av_R_equivalents 0.0750
_diffrn_reflns_av_unetI/netI 0.0710
_diffrn_reflns_Laue_measured_fraction_full 0.994
_diffrn_reflns_Laue_measured_fraction_max 0.993
_diffrn_reflns_limit_h_max 13
_diffrn_reflns_limit_h_min -12
_diffrn_reflns_limit_k_max 10
_diffrn_reflns_limit_k_min -12
_diffrn_reflns_limit_l_max 37
_diffrn_reflns_limit_l_min -37
_diffrn_reflns_number 20012
_diffrn_reflns_point_group_measured_fraction_full 0.994
_diffrn_reflns_point_group_measured_fraction_max 0.993
_diffrn_reflns_theta_full 25.500
_diffrn_reflns_theta_max 26.056
_diffrn_reflns_theta_min 2.788
_diffrn_source 'Enhance (Mo) X-ray Source'
_exptl_absorpt_coefficient_mu 1.670
_exptl_absorpt_correction_T_max 0.759
_exptl_absorpt_correction_T_min 0.649
_exptl_absorpt_correction_type analytical
_exptl_absorpt_process_details
;
CrysAlisPro, Agilent Technologies,
Version 1.171.36.28 (release 01-02-2013 CrysAlis171 .NET)
(compiled Feb  1 2013,16:14:44)
Analytical numeric absorption correction using a multifaceted crystal
model based on expressions derived by R.C. Clark & J.S. Reid.
(Clark, R. C. & Reid, J. S. (1995). Acta Cryst. A51, 887-897)
;
_exptl_crystal_colour green
_exptl_crystal_density_diffrn 1.553
_exptl_crystal_description block
_exptl_crystal_F_000 1552
_exptl_crystal_size_max 0.340
_exptl_crystal_size_mid 0.270
_exptl_crystal_size_min 0.210
_refine_diff_density_max 0.584
_refine_diff_density_min -0.513
_refine_diff_density_rms 0.104
_refine_ls_extinction_method none
_refine_ls_goodness_of_fit_ref 0.921
_refine_ls_hydrogen_treatment constr
_refine_ls_matrix_type full
_refine_ls_number_parameters 432
_refine_ls_number_reflns 6372
_refine_ls_number_restraints 4
_refine_ls_restrained_S_all 0.922
_refine_ls_R_factor_all 0.0826
_refine_ls_R_factor_gt 0.0531
_refine_ls_shift/su_max 0.001
_refine_ls_shift/su_mean 0.000
_refine_ls_structure_factor_coef Fsqd
_refine_ls_weighting_details 'w=1/[\s^2^(Fo^2^)+(0.0794P)^2^] where P=(Fo^2^+2Fc^2^)/3'
_refine_ls_weighting_scheme calc
_refine_ls_wR_factor_gt 0.1248
_refine_ls_wR_factor_ref 0.1345
_reflns_Friedel_coverage 0.000
_reflns_number_gt 4176
_reflns_number_total 6372
_reflns_threshold_expression 'I > 2\s(I)'
_cod_data_source_file ic6b02824_si_001.cif
_cod_data_source_block 4
_cod_database_code 4345301
_shelx_shelxl_version_number 2014/7
_shelx_space_group_comment
;
The symmetry employed for this shelxl refinement is uniquely defined
by the following loop, which should always be used as a source of
symmetry information in preference to the above space-group names.
They are only intended as comments.
;
_shelx_estimated_absorpt_t_min 0.601
_shelx_estimated_absorpt_t_max 0.721

loop_
_space_group_symop_operation_xyz
'x, y, z'
'-x, y+1/2, -z+1/2'
'-x, -y, -z'
'x, -y-1/2, z-1/2'

loop_
_atom_site_label
_atom_site_type_symbol
_atom_site_fract_x
_atom_site_fract_y
_atom_site_fract_z
_atom_site_U_iso_or_equiv
_atom_site_adp_type
_atom_site_occupancy
_atom_site_site_symmetry_order
_atom_site_calc_flag
_atom_site_refinement_flags_posn
_atom_site_refinement_flags_adp
_atom_site_refinement_flags_occupancy
_atom_site_disorder_assembly
_atom_site_disorder_group
Ga1 Ga 0.39730(4) 0.51444(4) 0.01241(2) 0.03108(15) Uani 1 1 d . . . . .
Cl1 Cl 0.38673(11) 0.52721(11) 0.08551(3) 0.0470(3) Uani 1 1 d . . . . .
Cl2 Cl 0.26405(10) 0.34804(11) -0.00632(4) 0.0467(3) Uani 1 1 d . . . . .
Cl3 Cl 0.30118(12) 0.69979(12) -0.01303(4) 0.0562(3) Uani 1 1 d . . . . .
Cl4 Cl 0.0456(9) 0.0538(9) 0.1546(3) 0.0571(16) Uani 0.54(5) 1 d . . P . .
Cl41 Cl 0.0646(16) 0.018(3) 0.1504(4) 0.081(3) Uani 0.46(5) 1 d . . P . .
Ti1 Ti -0.0173(3) 0.5137(2) 0.16337(11) 0.0298(5) Uani 0.693(3) 1 d . . P A 1
O1A O -0.0307(4) 0.3354(4) 0.12067(16) 0.0521(11) Uani 0.693(3) 1 d . . P A 1
H1A H -0.0652 0.2596 0.1215 0.078 Uiso 0.693(3) 1 calc R U P A 1
C1A C 0.0350(7) 0.3463(8) 0.0804(2) 0.056(2) Uani 0.693(3) 1 d . . P A 1
H1A1 H -0.0039 0.2868 0.0573 0.067 Uiso 0.693(3) 1 calc R U P A 1
H1A2 H 0.1222 0.3176 0.0861 0.067 Uiso 0.693(3) 1 calc R U P A 1
C2A C 0.0310(7) 0.4871(8) 0.0650(2) 0.058(2) Uani 0.693(3) 1 d . . P A 1
H2A1 H 0.0920 0.5013 0.0423 0.070 Uiso 0.693(3) 1 calc R U P A 1
H2A2 H -0.0525 0.5090 0.0518 0.070 Uiso 0.693(3) 1 calc R U P A 1
O2A O 0.0589(4) 0.5681(5) 0.10142(14) 0.0444(12) Uani 0.693(3) 1 d . . P A 1
C3A C 0.1018(11) 0.7117(11) 0.0935(4) 0.073(3) Uani 0.693(3) 1 d . . P A 1
H3A1 H 0.1046 0.7619 0.1214 0.110 Uiso 0.693(3) 1 calc R U P A 1
H3A2 H 0.0440 0.7557 0.0719 0.110 Uiso 0.693(3) 1 calc R U P A 1
H3A3 H 0.1847 0.7099 0.0819 0.110 Uiso 0.693(3) 1 calc R U P A 1
Ti11 Ti -0.0137(7) 0.5624(5) 0.1647(3) 0.0277(11) Uani 0.307(3) 1 d . . P A 2
O1AA O 0.0743(9) 0.7217(10) 0.1324(4) 0.0521(11) Uani 0.307(3) 1 d . . P A 2
H1AA H 0.0888 0.8042 0.1360 0.078 Uiso 0.307(3) 1 calc R U P A 2
C1AA C 0.067(3) 0.689(3) 0.0826(9) 0.056(2) Uani 0.307(3) 1 d . . P A 2
H1A3 H 0.0036 0.7527 0.0701 0.067 Uiso 0.307(3) 1 calc R U P A 2
H1A4 H 0.1467 0.7223 0.0724 0.067 Uiso 0.307(3) 1 calc R U P A 2
C2AA C 0.0529(16) 0.614(2) 0.0671(5) 0.058(2) Uani 0.307(3) 1 d . . P A 2
H2A3 H 0.1286 0.5895 0.0522 0.070 Uiso 0.307(3) 1 calc R U P A 2
H2A4 H -0.0141 0.6307 0.0441 0.070 Uiso 0.307(3) 1 calc R U P A 2
O2AA O 0.0142(11) 0.4925(12) 0.0980(4) 0.0444(12) Uani 0.307(3) 1 d . . P A 2
C3AA C -0.031(2) 0.370(2) 0.0825(8) 0.073(3) Uani 0.307(3) 1 d . . P A 2
H3A4 H 0.0370 0.3046 0.0829 0.110 Uiso 0.307(3) 1 calc R U P A 2
H3A5 H -0.0659 0.3811 0.0521 0.110 Uiso 0.307(3) 1 calc R U P A 2
H3A6 H -0.0951 0.3385 0.1015 0.110 Uiso 0.307(3) 1 calc R U P A 2
C11 C -0.2299(4) 0.5240(5) 0.13863(18) 0.0532(13) Uani 1 1 d . . . . .
H11 H -0.2605 0.4623 0.1166 0.064 Uiso 1 1 calc R U . A 1
C21 C -0.1852(4) 0.6522(5) 0.13138(16) 0.0538(13) Uani 1 1 d . . . . .
H21 H -0.1797 0.6942 0.1034 0.065 Uiso 1 1 calc R U . A 1
C31 C -0.1497(4) 0.7092(5) 0.17241(19) 0.0600(14) Uani 1 1 d . . . . .
H31 H -0.1148 0.7963 0.1771 0.072 Uiso 1 1 calc R U . A 1
C41 C -0.1742(4) 0.6167(5) 0.20522(16) 0.0555(13) Uani 1 1 d . . . . .
H41 H -0.1609 0.6295 0.2362 0.067 Uiso 1 1 calc R U . A 1
C51 C -0.2217(4) 0.5020(5) 0.18421(18) 0.0520(13) Uani 1 1 d . . . . .
H51 H -0.2448 0.4214 0.1986 0.062 Uiso 1 1 calc R U . A 1
C12 C 0.1954(5) 0.5359(6) 0.18838(18) 0.0611(15) Uani 1 1 d . . . . .
H12 H 0.2536 0.5880 0.1734 0.073 Uiso 1 1 calc R U . A 1
C22 C 0.1686(5) 0.4086(7) 0.18093(19) 0.0702(16) Uani 1 1 d . . . . .
H22 H 0.2040 0.3537 0.1593 0.084 Uiso 1 1 calc R U . A 1
C32 C 0.0837(7) 0.3683(8) 0.2086(3) 0.115(3) Uani 1 1 d . . . . .
H32 H 0.0492 0.2804 0.2097 0.138 Uiso 1 1 calc R U . A 1
C42 C 0.0551(7) 0.4720(11) 0.23448(19) 0.102(3) Uani 1 1 d . . . . .
H42 H -0.0020 0.4703 0.2572 0.122 Uiso 1 1 calc R U . A 1
C52 C 0.1233(7) 0.5811(8) 0.2222(3) 0.101(3) Uani 1 1 d . . . . .
H52 H 0.1218 0.6694 0.2343 0.121 Uiso 1 1 calc R U . A 1
Ti2 Ti 0.49424(17) 0.0336(2) 0.15893(8) 0.0241(4) Uani 0.722(3) 1 d . . P B 3
O1B O 0.3186(3) 0.1010(4) 0.12969(13) 0.0321(8) Uani 0.722(3) 1 d . . P B 3
H1B H 0.2530 0.1313 0.1395 0.048 Uiso 0.722(3) 1 calc R U P B 3
C1B C 0.3054(8) 0.0933(10) 0.0825(2) 0.054(3) Uani 0.722(3) 1 d . . P B 3
H1B1 H 0.3415 0.1749 0.0695 0.065 Uiso 0.722(3) 1 calc R U P B 3
H1B2 H 0.2163 0.0899 0.0729 0.065 Uiso 0.722(3) 1 calc R U P B 3
C2B C 0.3665(7) -0.0243(8) 0.0669(2) 0.0579(18) Uani 0.722(3) 1 d . . P B 3
H2B1 H 0.3160 -0.1055 0.0719 0.070 Uiso 0.722(3) 1 calc R U P B 3
H2B2 H 0.3777 -0.0163 0.0348 0.070 Uiso 0.722(3) 1 calc R U P B 3
O2B O 0.4844(3) -0.0358(4) 0.09053(12) 0.0321(8) Uani 0.722(3) 1 d . . P B 3
C3B C 0.5627(16) -0.1325(12) 0.0710(6) 0.048(2) Uani 0.722(3) 1 d . . P B 3
H3B1 H 0.6422 -0.1370 0.0882 0.072 Uiso 0.722(3) 1 calc R U P B 3
H3B2 H 0.5228 -0.2212 0.0709 0.072 Uiso 0.722(3) 1 calc R U P B 3
H3B3 H 0.5767 -0.1055 0.0406 0.072 Uiso 0.722(3) 1 calc R U P B 3
Ti21 Ti 0.5397(4) 0.0144(6) 0.1570(2) 0.0228(10) Uani 0.278(3) 1 d . . P B 4
O1BB O 0.6260(8) -0.0915(9) 0.1051(3) 0.0321(8) Uani 0.278(3) 1 d . . P B 4
H1BB H 0.6983 -0.1200 0.1023 0.048 Uiso 0.278(3) 1 calc R U P B 4
C1BB C 0.552(4) -0.134(4) 0.0706(14) 0.054(3) Uani 0.278(3) 1 d . . P B 4
H1B3 H 0.5027 -0.2134 0.0791 0.065 Uiso 0.278(3) 1 calc R U P B 4
H1B4 H 0.6014 -0.1596 0.0454 0.065 Uiso 0.278(3) 1 calc R U P B 4
C2BB C 0.4598(19) -0.004(2) 0.0575(6) 0.0579(18) Uani 0.278(3) 1 d . . P B 4
H2B3 H 0.5073 0.0732 0.0465 0.070 Uiso 0.278(3) 1 calc R U P B 4
H2B4 H 0.3938 -0.0290 0.0350 0.070 Uiso 0.278(3) 1 calc R U P B 4
O2BB O 0.4113(9) 0.0249(9) 0.0982(3) 0.0321(8) Uani 0.278(3) 1 d . . P B 4
C3BB C 0.302(3) 0.116(2) 0.0955(9) 0.048(2) Uani 0.278(3) 1 d . . P B 4
H3B4 H 0.2584 0.1093 0.1229 0.072 Uiso 0.278(3) 1 calc R U P B 4
H3B5 H 0.2463 0.0893 0.0703 0.072 Uiso 0.278(3) 1 calc R U P B 4
H3B6 H 0.3297 0.2088 0.0914 0.072 Uiso 0.278(3) 1 calc R U P B 4
O1C O -0.1407(7) 0.9375(8) 0.0777(2) 0.0645(19) Uani 0.5 1 d D . P C -9
H1C H -0.0764 0.9548 0.0935 0.097 Uiso 0.5 1 calc R U P C -9
C1C C -0.127(4) 0.985(7) 0.0346(10) 0.069(6) Uani 0.5 1 d D . P C -9
H1C1 H -0.1459 1.0830 0.0341 0.083 Uiso 0.5 1 calc R U P C -9
H1C2 H -0.1898 0.9404 0.0145 0.083 Uiso 0.5 1 calc R U P C -9
C2C C -0.002(4) 0.965(6) 0.0162(14) 0.083(5) Uani 0.5 1 d D . P C -9
H2C1 H 0.0623 1.0139 0.0347 0.100 Uiso 0.5 1 calc R U P C -9
H2C2 H 0.0197 0.8682 0.0164 0.100 Uiso 0.5 1 calc R U P C -9
O2C O -0.006(3) 1.013(4) -0.0255(9) 0.083(5) Uani 0.5 1 d D . P C -9
C3C C 0.114(4) 1.000(6) -0.0432(10) 0.069(6) Uani 0.5 1 d D . P C -9
H3C1 H 0.1059 0.9542 -0.0718 0.104 Uiso 0.5 1 calc R U P C -9
H3C2 H 0.1683 0.9477 -0.0226 0.104 Uiso 0.5 1 calc R U P C -9
H3C3 H 0.1495 1.0899 -0.0470 0.104 Uiso 0.5 1 calc R U P C -9
C13 C 0.5645(4) 0.2417(4) 0.13094(15) 0.0469(11) Uani 1 1 d . . . D -9
H13 H 0.5221 0.2800 0.1056 0.056 Uiso 1 1 calc R U . D -9
C23 C 0.5320(4) 0.2571(4) 0.17492(15) 0.0425(11) Uani 1 1 d . . . D -9
H23 H 0.4633 0.3064 0.1846 0.051 Uiso 1 1 calc R U . D -9
C33 C 0.6193(4) 0.1868(4) 0.20164(14) 0.0422(11) Uani 1 1 d . . . D -9
H33 H 0.6212 0.1810 0.2330 0.051 Uiso 1 1 calc R U . D -9
C43 C 0.7040(4) 0.1258(5) 0.17423(16) 0.0509(12) Uani 1 1 d . . . D -9
H43 H 0.7726 0.0707 0.1834 0.061 Uiso 1 1 calc R U . D -9
C53 C 0.6675(5) 0.1622(5) 0.13094(16) 0.0565(13) Uani 1 1 d . . . D -9
H53 H 0.7081 0.1356 0.1053 0.068 Uiso 1 1 calc R U . D -9
C14 C 0.4061(5) -0.1776(4) 0.17127(15) 0.0507(12) Uani 1 1 d . . . E -9
H14 H 0.3601 -0.2210 0.1476 0.061 Uiso 1 1 calc R U . E -9
C24 C 0.5300(5) -0.1964(4) 0.18264(15) 0.0498(12) Uani 1 1 d . . . E -9
H24 H 0.5841 -0.2550 0.1682 0.060 Uiso 1 1 calc R U . E -9
C34 C 0.5623(4) -0.1149(5) 0.21888(14) 0.0483(12) Uani 1 1 d . . . E -9
H34 H 0.6418 -0.1084 0.2338 0.058 Uiso 1 1 calc R U . E -9
C44 C 0.4548(5) -0.0437(5) 0.22928(15) 0.0503(12) Uani 1 1 d . . . E -9
H44 H 0.4492 0.0209 0.2523 0.060 Uiso 1 1 calc R U . E -9
C54 C 0.3598(4) -0.0840(5) 0.20036(17) 0.0552(13) Uani 1 1 d . . . E -9
H54 H 0.2765 -0.0534 0.2002 0.066 Uiso 1 1 calc R U . E -9

loop_
_atom_site_aniso_label
_atom_site_aniso_U_11
_atom_site_aniso_U_22
_atom_site_aniso_U_33
_atom_site_aniso_U_23
_atom_site_aniso_U_13
_atom_site_aniso_U_12
Ga1 0.0364(3) 0.0298(2) 0.0276(2) -0.00070(18) 0.00731(18) 0.00719(18)
Cl1 0.0614(8) 0.0519(7) 0.0286(5) -0.0028(4) 0.0114(5) 0.0058(5)
Cl2 0.0439(6) 0.0451(6) 0.0515(7) -0.0138(5) 0.0040(5) -0.0003(5)
Cl3 0.0717(8) 0.0449(7) 0.0526(7) 0.0120(5) 0.0090(6) 0.0264(6)
Cl4 0.055(3) 0.052(4) 0.068(3) 0.009(3) 0.0279(19) 0.010(2)
Cl41 0.037(4) 0.127(8) 0.081(3) -0.024(5) 0.020(2) -0.017(5)
Ti1 0.0301(7) 0.0311(14) 0.0291(7) -0.0038(11) 0.0078(5) -0.0043(12)
O1A 0.039(2) 0.048(3) 0.071(3) -0.005(2) 0.016(2) -0.0061(19)
C1A 0.050(5) 0.077(5) 0.042(4) -0.029(4) 0.009(3) 0.011(4)
C2A 0.058(4) 0.093(6) 0.025(3) 0.004(4) 0.009(3) 0.033(4)
O2A 0.045(3) 0.047(3) 0.042(2) 0.018(3) 0.016(2) 0.013(2)
C3A 0.087(9) 0.057(6) 0.079(8) 0.018(5) 0.023(6) 0.025(5)
Ti11 0.0296(17) 0.023(3) 0.0307(16) -0.004(2) 0.0021(12) 0.000(2)
O1AA 0.039(2) 0.048(3) 0.071(3) -0.005(2) 0.016(2) -0.0061(19)
C1AA 0.050(5) 0.077(5) 0.042(4) -0.029(4) 0.009(3) 0.011(4)
C2AA 0.058(4) 0.093(6) 0.025(3) 0.004(4) 0.009(3) 0.033(4)
O2AA 0.045(3) 0.047(3) 0.042(2) 0.018(3) 0.016(2) 0.013(2)
C3AA 0.087(9) 0.057(6) 0.079(8) 0.018(5) 0.023(6) 0.025(5)
C11 0.033(3) 0.063(3) 0.064(3) -0.018(3) 0.003(2) -0.009(2)
C21 0.032(2) 0.074(4) 0.056(3) 0.009(3) 0.004(2) 0.006(2)
C31 0.044(3) 0.043(3) 0.093(4) -0.002(3) 0.005(3) -0.012(2)
C41 0.044(3) 0.073(4) 0.051(3) -0.012(3) 0.019(2) -0.004(3)
C51 0.035(3) 0.050(3) 0.074(4) 0.002(2) 0.028(2) -0.010(2)
C12 0.036(3) 0.085(4) 0.061(3) 0.022(3) -0.011(3) -0.013(3)
C22 0.048(3) 0.083(5) 0.078(4) -0.019(3) -0.004(3) 0.019(3)
C32 0.101(6) 0.081(5) 0.166(8) 0.066(6) 0.025(6) -0.001(4)
C42 0.065(4) 0.210(10) 0.032(3) 0.030(4) 0.013(3) 0.036(6)
C52 0.087(5) 0.107(6) 0.103(6) -0.066(5) -0.051(5) 0.026(4)
Ti2 0.0272(10) 0.0212(8) 0.0243(6) -0.0005(5) 0.0042(9) -0.0012(7)
O1B 0.0243(18) 0.037(2) 0.035(2) -0.0011(16) 0.0050(15) 0.0042(15)
C1B 0.039(4) 0.096(7) 0.028(4) 0.012(4) 0.004(3) 0.031(4)
C2B 0.051(4) 0.086(5) 0.036(3) -0.014(3) -0.005(3) 0.007(4)
O2B 0.034(2) 0.035(2) 0.0280(19) -0.0046(15) 0.0070(16) 0.0045(15)
C3B 0.064(6) 0.028(3) 0.055(4) -0.020(3) 0.030(4) -0.007(3)
Ti21 0.026(3) 0.0205(19) 0.0216(15) 0.0000(13) 0.003(2) 0.0015(19)
O1BB 0.0243(18) 0.037(2) 0.035(2) -0.0011(16) 0.0050(15) 0.0042(15)
C1BB 0.039(4) 0.096(7) 0.028(4) 0.012(4) 0.004(3) 0.031(4)
C2BB 0.051(4) 0.086(5) 0.036(3) -0.014(3) -0.005(3) 0.007(4)
O2BB 0.034(2) 0.035(2) 0.0280(19) -0.0046(15) 0.0070(16) 0.0045(15)
C3BB 0.064(6) 0.028(3) 0.055(4) -0.020(3) 0.030(4) -0.007(3)
O1C 0.089(6) 0.057(4) 0.047(4) 0.009(3) 0.002(4) 0.006(4)
C1C 0.057(7) 0.064(12) 0.090(10) 0.021(11) 0.032(8) 0.001(6)
C2C 0.090(5) 0.079(11) 0.085(11) 0.029(9) 0.037(7) 0.021(6)
O2C 0.090(5) 0.079(11) 0.085(11) 0.029(9) 0.037(7) 0.021(6)
C3C 0.057(7) 0.064(12) 0.090(10) 0.021(11) 0.032(8) 0.001(6)
C13 0.060(3) 0.030(2) 0.051(3) 0.008(2) 0.000(2) -0.016(2)
C23 0.037(2) 0.030(2) 0.061(3) -0.016(2) 0.007(2) -0.0039(18)
C33 0.046(3) 0.042(3) 0.038(2) -0.0132(19) 0.000(2) -0.013(2)
C43 0.045(3) 0.039(3) 0.068(3) -0.007(2) 0.001(2) 0.002(2)
C53 0.064(3) 0.059(3) 0.049(3) -0.009(2) 0.025(3) -0.015(3)
C14 0.070(3) 0.034(3) 0.048(3) 0.012(2) 0.002(2) -0.017(2)
C24 0.069(3) 0.029(2) 0.055(3) 0.009(2) 0.030(3) 0.007(2)
C34 0.046(3) 0.060(3) 0.039(3) 0.019(2) -0.004(2) -0.002(2)
C44 0.069(4) 0.050(3) 0.033(2) 0.005(2) 0.016(2) 0.005(2)
C54 0.041(3) 0.051(3) 0.074(4) 0.018(3) 0.005(3) 0.006(2)

loop_
_atom_type_symbol
_atom_type_description
_atom_type_scat_dispersion_real
_atom_type_scat_dispersion_imag
_atom_type_scat_source
C C 0.0033 0.0016 'International Tables Vol C Tables 4.2.6.8 and 6.1.1.4'
H H 0.0000 0.0000 'International Tables Vol C Tables 4.2.6.8 and 6.1.1.4'
O O 0.0106 0.0060 'International Tables Vol C Tables 4.2.6.8 and 6.1.1.4'
Cl Cl 0.1484 0.1585 'International Tables Vol C Tables 4.2.6.8 and 6.1.1.4'
Ti Ti 0.2776 0.4457 'International Tables Vol C Tables 4.2.6.8 and 6.1.1.4'
Ga Ga 0.2307 1.6083 'International Tables Vol C Tables 4.2.6.8 and 6.1.1.4'

loop_
_geom_angle_atom_site_label_1
_geom_angle_atom_site_label_2
_geom_angle_atom_site_label_3
_geom_angle
_geom_angle_site_symmetry_3
Cl1 Ga1 Cl3 104.28(5) .
Cl1 Ga1 Cl2 102.94(5) .
Cl3 Ga1 Cl2 103.92(6) .
Cl1 Ga1 Ga1 114.79(5) 3_665
Cl3 Ga1 Ga1 114.31(4) 3_665
Cl2 Ga1 Ga1 115.16(4) 3_665
O2A Ti1 O1A 72.9(2) .
O2A Ti1 C32 119.8(3) .
O1A Ti1 C32 81.5(3) .
O2A Ti1 C42 137.4(3) .
O1A Ti1 C42 114.6(3) .
C32 Ti1 C42 34.5(3) .
O2A Ti1 C22 86.7(2) .
O1A Ti1 C22 78.3(2) .
C32 Ti1 C22 34.3(2) .
C42 Ti1 C22 56.8(2) .
O2A Ti1 C51 131.4(2) .
O1A Ti1 C51 95.1(2) .
C32 Ti1 C51 103.8(3) .
C42 Ti1 C51 90.8(3) .
C22 Ti1 C51 138.0(3) .
O2A Ti1 C52 108.7(3) .
O1A Ti1 C52 133.5(2) .
C32 Ti1 C52 56.7(3) .
C42 Ti1 C52 34.3(3) .
C22 Ti1 C52 55.9(2) .
C51 Ti1 C52 112.8(3) .
O2A Ti1 C11 97.3(2) .
O1A Ti1 C11 79.61(19) .
C32 Ti1 C11 130.6(3) .
C42 Ti1 C11 125.2(3) .
C22 Ti1 C11 155.3(2) .
C51 Ti1 C11 34.41(19) .
C52 Ti1 C11 142.3(3) .
O2A Ti1 C12 81.0(2) .
O1A Ti1 C12 106.9(2) .
C32 Ti1 C12 55.7(2) .
C42 Ti1 C12 56.5(2) .
C22 Ti1 C12 32.4(2) .
C51 Ti1 C12 145.8(3) .
C52 Ti1 C12 34.1(2) .
C11 Ti1 C12 172.3(2) .
O2A Ti1 C41 131.9(2) .
O1A Ti1 C41 129.0(2) .
C32 Ti1 C41 106.7(3) .
C42 Ti1 C41 78.1(2) .
C22 Ti1 C41 134.9(2) .
C51 Ti1 C41 34.02(17) .
C52 Ti1 C41 85.8(2) .
C11 Ti1 C41 56.55(18) .
C12 Ti1 C41 119.3(2) .
O2A Ti1 C21 80.02(19) .
O1A Ti1 C21 101.5(2) .
C32 Ti1 C21 159.6(3) .
C42 Ti1 C21 133.2(3) .
C22 Ti1 C21 166.0(2) .
C51 Ti1 C21 55.93(19) .
C52 Ti1 C21 124.8(2) .
C11 Ti1 C21 33.38(16) .
C12 Ti1 C21 139.2(2) .
C41 Ti1 C21 55.69(18) .
O2A Ti1 C31 98.9(2) .
O1A Ti1 C31 133.7(2) .
C32 Ti1 C31 135.8(3) .
C42 Ti1 C31 102.1(3) .
C22 Ti1 C31 147.9(2) .
C51 Ti1 C31 55.81(17) .
C52 Ti1 C31 92.7(2) .
C11 Ti1 C31 55.78(18) .
C12 Ti1 C31 116.9(2) .
C41 Ti1 C31 33.36(17) .
C21 Ti1 C31 33.38(16) .
C1A O1A Ti1 114.6(4) .
C1A O1A H1A 109.5 .
Ti1 O1A H1A 135.9 .
O1A C1A C2A 109.3(6) .
O1A C1A H1A1 109.8 .
C2A C1A H1A1 109.8 .
O1A C1A H1A2 109.8 .
C2A C1A H1A2 109.8 .
H1A1 C1A H1A2 108.3 .
O2A C2A C1A 107.4(6) .
O2A C2A H2A1 110.2 .
C1A C2A H2A1 110.2 .
O2A C2A H2A2 110.2 .
C1A C2A H2A2 110.2 .
H2A1 C2A H2A2 108.5 .
C2A O2A C3A 118.2(6) .
C2A O2A Ti1 118.0(5) .
C3A O2A Ti1 120.5(5) .
O2A C3A H3A1 109.5 .
O2A C3A H3A2 109.5 .
H3A1 C3A H3A2 109.5 .
O2A C3A H3A3 109.5 .
H3A1 C3A H3A3 109.5 .
H3A2 C3A H3A3 109.5 .
C31 Ti11 O1AA 82.5(4) .
C31 Ti11 O2AA 117.6(5) .
O1AA Ti11 O2AA 73.6(5) .
C31 Ti11 C52 107.2(3) .
O1AA Ti11 C52 90.2(5) .
O2AA Ti11 C52 129.1(5) .
C31 Ti11 C21 37.4(2) .
O1AA Ti11 C21 83.0(4) .
O2AA Ti11 C21 82.2(4) .
C52 Ti11 C21 144.4(4) .
C31 Ti11 C41 37.1(2) .
O1AA Ti11 C41 117.1(4) .
O2AA Ti11 C41 137.5(5) .
C52 Ti11 C41 93.1(4) .
C21 Ti11 C41 60.4(3) .
C31 Ti11 C12 135.6(3) .
O1AA Ti11 C12 76.9(4) .
O2AA Ti11 C12 93.7(4) .
C52 Ti11 C12 35.4(3) .
C21 Ti11 C12 159.8(3) .
C41 Ti11 C12 128.4(4) .
C31 Ti11 C42 110.5(4) .
O1AA Ti11 C42 124.6(5) .
O2AA Ti11 C42 130.7(5) .
C52 Ti11 C42 34.6(3) .
C21 Ti11 C42 139.3(4) .
C41 Ti11 C42 79.4(3) .
C12 Ti11 C42 55.9(3) .
C31 Ti11 C51 58.6(3) .
O1AA Ti11 C51 138.1(4) .
O2AA Ti11 C51 109.1(5) .
C52 Ti11 C51 114.4(4) .
C21 Ti11 C51 57.0(2) .
C41 Ti11 C51 34.2(2) .
C12 Ti11 C51 141.8(4) .
C42 Ti11 C51 86.4(3) .
C31 Ti11 C11 58.8(3) .
O1AA Ti11 C11 114.4(4) .
O2AA Ti11 C11 80.4(4) .
C52 Ti11 C11 147.4(5) .
C21 Ti11 C11 33.9(2) .
C41 Ti11 C11 57.4(2) .
C12 Ti11 C11 164.6(3) .
C42 Ti11 C11 118.1(4) .
C51 Ti11 C11 33.2(2) .
C31 Ti11 C22 161.3(4) .
O1AA Ti11 C22 100.1(4) .
O2AA Ti11 C22 80.7(4) .
C52 Ti11 C22 54.6(3) .
C21 Ti11 C22 161.0(4) .
C41 Ti11 C22 131.2(4) .
C12 Ti11 C22 31.0(2) .
C42 Ti11 C22 52.9(3) .
C51 Ti11 C22 121.8(3) .
C11 Ti11 C22 133.5(3) .
C31 Ti11 C32 138.1(4) .
O1AA Ti11 C32 128.8(5) .
O2AA Ti11 C32 99.7(4) .
C52 Ti11 C32 54.3(3) .
C21 Ti11 C32 147.6(4) .
C41 Ti11 C32 101.9(4) .
C12 Ti11 C32 52.5(3) .
C42 Ti11 C32 31.5(3) .
C51 Ti11 C32 92.7(3) .
C11 Ti11 C32 114.2(3) .
C22 Ti11 C32 30.7(2) .
C1AA O1AA Ti11 107.3(13) .
C1AA O1AA H1AA 109.5 .
Ti11 O1AA H1AA 138.9 .
C2AA C1AA O1AA 134(4) .
C2AA C1AA H1A3 103.8 .
O1AA C1AA H1A3 103.8 .
C2AA C1AA H1A4 103.8 .
O1AA C1AA H1A4 103.8 .
H1A3 C1AA H1A4 105.4 .
C1AA C2AA O2AA 112(3) .
C1AA C2AA H2A3 109.3 .
O2AA C2AA H2A3 109.3 .
C1AA C2AA H2A4 109.3 .
O2AA C2AA H2A4 109.3 .
H2A3 C2AA H2A4 108.0 .
C3AA O2AA C2AA 124.5(14) .
C3AA O2AA Ti11 122.1(12) .
C2AA O2AA Ti11 110.9(10) .
O2AA C3AA H3A4 109.5 .
O2AA C3AA H3A5 109.5 .
H3A4 C3AA H3A5 109.5 .
O2AA C3AA H3A6 109.5 .
H3A4 C3AA H3A6 109.5 .
H3A5 C3AA H3A6 109.5 .
C21 C11 C51 107.4(4) .
C21 C11 Ti1 75.5(3) .
C51 C11 Ti1 71.1(3) .
C21 C11 Ti11 64.7(3) .
C51 C11 Ti11 72.6(3) .
C21 C11 H11 126.3 .
C51 C11 H11 126.3 .
Ti1 C11 H11 119.0 .
C11 C21 C31 108.2(4) .
C11 C21 Ti11 81.4(3) .
C31 C21 Ti11 65.4(3) .
C11 C21 Ti1 71.1(3) .
C31 C21 Ti1 73.4(3) .
C11 C21 H21 125.9 .
C31 C21 H21 125.9 .
Ti1 C21 H21 121.2 .
C41 C31 C21 108.3(4) .
C41 C31 Ti11 77.5(4) .
C21 C31 Ti11 77.2(4) .
C41 C31 Ti1 72.0(3) .
C21 C31 Ti1 73.2(3) .
C41 C31 H31 125.9 .
C21 C31 H31 125.9 .
Ti1 C31 H31 120.7 .
C51 C41 C31 107.2(5) .
C51 C41 Ti11 80.2(3) .
C31 C41 Ti11 65.4(3) .
C51 C41 Ti1 70.3(3) .
C31 C41 Ti1 74.6(3) .
C51 C41 H41 126.4 .
C31 C41 H41 126.4 .
Ti1 C41 H41 120.5 .
C41 C51 C11 109.0(4) .
C41 C51 Ti1 75.7(3) .
C11 C51 Ti1 74.5(3) .
C41 C51 Ti11 65.6(3) .
C11 C51 Ti11 74.2(3) .
C41 C51 H51 125.5 .
C11 C51 H51 125.5 .
Ti1 C51 H51 116.4 .
C22 C12 C52 108.0(6) .
C22 C12 Ti11 81.7(3) .
C52 C12 Ti11 67.6(4) .
C22 C12 Ti1 70.0(3) .
C52 C12 Ti1 72.2(3) .
C22 C12 H12 126.0 .
C52 C12 H12 126.0 .
Ti1 C12 H12 123.4 .
C12 C22 C32 109.5(6) .
C12 C22 Ti1 77.6(3) .
C32 C22 Ti1 70.0(4) .
C12 C22 Ti11 67.2(3) .
C32 C22 Ti11 75.3(4) .
C12 C22 H22 125.3 .
C32 C22 H22 125.3 .
Ti1 C22 H22 118.9 .
C22 C32 C42 109.0(7) .
C22 C32 Ti1 75.7(4) .
C42 C32 Ti1 75.0(4) .
C22 C32 Ti11 74.0(4) .
C42 C32 Ti11 67.7(4) .
C22 C32 H32 125.5 .
C42 C32 H32 125.5 .
Ti1 C32 H32 115.9 .
C32 C42 C52 107.5(6) .
C32 C42 Ti1 70.5(4) .
C52 C42 Ti1 76.3(4) .
C32 C42 Ti11 80.8(4) .
C52 C42 Ti11 66.8(4) .
C32 C42 H42 126.2 .
C52 C42 H42 126.2 .
Ti1 C42 H42 118.9 .
C42 C52 C12 106.1(6) .
C42 C52 Ti11 78.6(4) .
C12 C52 Ti11 77.0(4) .
C42 C52 Ti1 69.5(3) .
C12 C52 Ti1 73.7(3) .
C42 C52 H52 127.0 .
C12 C52 H52 127.0 .
Ti1 C52 H52 121.6 .
O1B Ti2 O2B 73.39(16) .
C1B O1B Ti2 115.4(4) .
C1B O1B H1B 109.5 .
Ti2 O1B H1B 135.1 .
O1B C1B C2B 110.6(6) .
O1B C1B H1B1 109.5 .
C2B C1B H1B1 109.5 .
O1B C1B H1B2 109.5 .
C2B C1B H1B2 109.5 .
H1B1 C1B H1B2 108.1 .
O2B C2B C1B 108.3(6) .
O2B C2B H2B1 110.0 .
C1B C2B H2B1 110.0 .
O2B C2B H2B2 110.0 .
C1B C2B H2B2 110.0 .
H2B1 C2B H2B2 108.4 .
C2B O2B C3B 112.2(7) .
C2B O2B Ti2 116.4(4) .
C3B O2B Ti2 127.4(7) .
O2B C3B H3B1 109.5 .
O2B C3B H3B2 109.5 .
H3B1 C3B H3B2 109.5 .
O2B C3B H3B3 109.5 .
H3B1 C3B H3B3 109.5 .
H3B2 C3B H3B3 109.5 .
O1BB Ti21 O2BB 73.2(4) .
C1BB O1BB Ti21 117(2) .
C1BB O1BB H1BB 109.5 .
Ti21 O1BB H1BB 133.0 .
O1BB C1BB C2BB 105(3) .
O1BB C1BB H1B3 110.7 .
C2BB C1BB H1B3 110.7 .
O1BB C1BB H1B4 110.7 .
C2BB C1BB H1B4 110.7 .
H1B3 C1BB H1B4 108.8 .
O2BB C2BB C1BB 101(2) .
O2BB C2BB H2B3 111.5 .
C1BB C2BB H2B3 111.5 .
O2BB C2BB H2B4 111.5 .
C1BB C2BB H2B4 111.5 .
H2B3 C2BB H2B4 109.3 .
C2BB O2BB C3BB 114.4(15) .
C2BB O2BB Ti21 117.0(10) .
C3BB O2BB Ti21 122.6(12) .
O2BB C3BB H3B4 109.5 .
O2BB C3BB H3B5 109.5 .
H3B4 C3BB H3B5 109.5 .
O2BB C3BB H3B6 109.5 .
H3B4 C3BB H3B6 109.5 .
H3B5 C3BB H3B6 109.5 .
C1C O1C H1C 109.5 .
O1C C1C C2C 116(3) .
O1C C1C H1C1 108.2 .
C2C C1C H1C1 108.2 .
O1C C1C H1C2 108.2 .
C2C C1C H1C2 108.2 .
H1C1 C1C H1C2 107.4 .
O2C C2C C1C 108(2) .
O2C C2C H2C1 110.0 .
C1C C2C H2C1 110.0 .
O2C C2C H2C2 110.0 .
C1C C2C H2C2 110.0 .
H2C1 C2C H2C2 108.4 .
C2C O2C C3C 109.4(19) .
O2C C3C H3C1 109.5 .
O2C C3C H3C2 109.5 .
H3C1 C3C H3C2 109.5 .
O2C C3C H3C3 109.5 .
H3C1 C3C H3C3 109.5 .
H3C2 C3C H3C3 109.5 .
C53 C13 C23 108.2(4) .
C53 C13 H13 125.9 .
C23 C13 H13 125.9 .
C33 C23 C13 107.3(4) .
C33 C23 H23 126.4 .
C13 C23 H23 126.4 .
C23 C33 C43 108.4(4) .
C23 C33 H33 125.8 .
C43 C33 H33 125.8 .
C53 C43 C33 106.5(4) .
C53 C43 H43 126.7 .
C33 C43 H43 126.7 .
C13 C53 C43 109.7(4) .
C13 C53 H53 125.2 .
C43 C53 H53 125.2 .
C24 C14 C54 108.2(4) .
C24 C14 H14 125.9 .
C54 C14 H14 125.9 .
C14 C24 C34 108.4(4) .
C14 C24 H24 125.8 .
C34 C24 H24 125.8 .
C24 C34 C44 107.1(4) .
C24 C34 H34 126.4 .
C44 C34 H34 126.4 .
C54 C44 C34 107.9(4) .
C54 C44 H44 126.0 .
C34 C44 H44 126.0 .
C44 C54 C14 108.4(4) .
C44 C54 H54 125.8 .
C14 C54 H54 125.8 .

loop_
_geom_bond_atom_site_label_1
_geom_bond_atom_site_label_2
_geom_bond_distance
_geom_bond_site_symmetry_2
Ga1 Cl1 2.2258(13) .
Ga1 Cl3 2.2279(12) .
Ga1 Cl2 2.2427(13) .
Ga1 Ga1 2.4026(12) 3_665
Ti1 O2A 2.160(5) .
Ti1 O1A 2.191(5) .
Ti1 C32 2.230(8) .
Ti1 C42 2.285(7) .
Ti1 C22 2.300(6) .
Ti1 C51 2.336(5) .
Ti1 C52 2.370(6) .
Ti1 C11 2.378(6) .
Ti1 C12 2.390(6) .
Ti1 C41 2.403(5) .
Ti1 C21 2.433(6) .
Ti1 C31 2.436(6) .
O1A C1A 1.451(9) .
O1A H1A 0.8400 .
C1A C2A 1.472(11) .
C1A H1A1 0.9900 .
C1A H1A2 0.9900 .
C2A O2A 1.384(9) .
C2A H2A1 0.9900 .
C2A H2A2 0.9900 .
O2A C3A 1.522(12) .
C3A H3A1 0.9800 .
C3A H3A2 0.9800 .
C3A H3A3 0.9800 .
Ti11 C31 2.093(8) .
Ti11 O1AA 2.114(12) .
Ti11 O2AA 2.173(14) .
Ti11 C52 2.227(10) .
Ti11 C21 2.244(9) .
Ti11 C41 2.248(8) .
Ti11 C12 2.347(9) .
Ti11 C42 2.375(10) .
Ti11 C51 2.433(8) .
Ti11 C11 2.453(9) .
Ti11 C22 2.519(9) .
Ti11 C32 2.534(9) .
O1AA C1AA 1.54(3) .
O1AA H1AA 0.8400 .
C1AA C2AA 0.89(3) .
C1AA H1A3 0.9900 .
C1AA H1A4 0.9900 .
C2AA O2AA 1.60(2) .
C2AA H2A3 0.9900 .
C2AA H2A4 0.9900 .
O2AA C3AA 1.38(2) .
C3AA H3A4 0.9800 .
C3AA H3A5 0.9800 .
C3AA H3A6 0.9800 .
C11 C21 1.382(6) .
C11 C51 1.395(7) .
C11 H11 0.9500 .
C21 C31 1.398(7) .
C21 H21 0.9500 .
C31 C41 1.389(7) .
C31 H31 0.9500 .
C41 C51 1.388(7) .
C41 H41 0.9500 .
C51 H51 0.9500 .
C12 C22 1.312(8) .
C12 C52 1.396(9) .
C12 H12 0.9500 .
C22 C32 1.339(9) .
C22 H22 0.9500 .
C32 C42 1.340(11) .
C32 H32 0.9500 .
C42 C52 1.374(10) .
C42 H42 0.9500 .
C52 H52 0.9500 .
Ti2 O1B 2.155(4) .
Ti2 O2B 2.179(4) .
O1B C1B 1.430(7) .
O1B H1B 0.8400 .
C1B C2B 1.435(10) .
C1B H1B1 0.9900 .
C1B H1B2 0.9900 .
C2B O2B 1.429(8) .
C2B H2B1 0.9900 .
C2B H2B2 0.9900 .
O2B C3B 1.430(15) .
C3B H3B1 0.9800 .
C3B H3B2 0.9800 .
C3B H3B3 0.9800 .
Ti21 O1BB 2.149(11) .
Ti21 O2BB 2.195(11) .
O1BB C1BB 1.35(4) .
O1BB H1BB 0.8400 .
C1BB C2BB 1.67(4) .
C1BB H1B3 0.9900 .
C1BB H1B4 0.9900 .
C2BB O2BB 1.40(2) .
C2BB H2B3 0.9900 .
C2BB H2B4 0.9900 .
O2BB C3BB 1.48(3) .
C3BB H3B4 0.9800 .
C3BB H3B5 0.9800 .
C3BB H3B6 0.9800 .
O1C C1C 1.404(19) .
O1C H1C 0.8400 .
C1C C2C 1.507(18) .
C1C H1C1 0.9900 .
C1C H1C2 0.9900 .
C2C O2C 1.348(15) .
C2C H2C1 0.9900 .
C2C H2C2 0.9900 .
O2C C3C 1.440(16) .
C3C H3C1 0.9800 .
C3C H3C2 0.9800 .
C3C H3C3 0.9800 .
C13 C53 1.365(6) .
C13 C23 1.405(6) .
C13 H13 0.9500 .
C23 C33 1.394(6) .
C23 H23 0.9500 .
C33 C43 1.408(6) .
C33 H33 0.9500 .
C43 C53 1.394(6) .
C43 H43 0.9500 .
C53 H53 0.9500 .
C14 C24 1.376(6) .
C14 C54 1.393(7) .
C14 H14 0.9500 .
C24 C34 1.391(6) .
C24 H24 0.9500 .
C34 C44 1.412(6) .
C34 H34 0.9500 .
C44 C54 1.370(7) .
C44 H44 0.9500 .
C54 H54 0.9500 .

loop_
_geom_hbond_atom_site_label_D
_geom_hbond_atom_site_label_H
_geom_hbond_atom_site_label_A
_geom_hbond_distance_DH
_geom_hbond_distance_HA
_geom_hbond_distance_DA
_geom_hbond_angle_DHA
_geom_hbond_site_symmetry_A
C3A H3A1 Cl41 0.98 2.74 3.53(4) 138.8 1_565
O1B H1B Cl4 0.84 2.44 3.124(10) 139.3 .
O1B H1B Cl41 0.84 2.37 2.969(12) 129.2 .
C1BB H1B4 Cl2 0.99 2.69 3.56(5) 147.8 3_655
C3BB H3B4 Cl4 0.98 2.60 3.44(3) 143.7 .
C3BB H3B4 Cl41 0.98 2.47 3.29(3) 140.4 .

loop_
_geom_torsion_atom_site_label_1
_geom_torsion_atom_site_label_2
_geom_torsion_atom_site_label_3
_geom_torsion_atom_site_label_4
_geom_torsion
Ti1 O1A C1A C2A -33.3(8)
O1A C1A C2A O2A 45.7(8)
C1A C2A O2A C3A 160.6(7)
C1A C2A O2A Ti1 -39.9(7)
Ti11 O1AA C1AA C2AA -19(4)
O1AA C1AA C2AA O2AA 7(5)
C1AA C2AA O2AA C3AA 170(3)
C1AA C2AA O2AA Ti11 8(3)
C51 C11 C21 C31 -0.1(5)
Ti1 C11 C21 C31 -64.6(3)
Ti11 C11 C21 C31 -60.5(4)
C51 C11 C21 Ti11 60.4(4)
C51 C11 C21 Ti1 64.5(3)
C11 C21 C31 C41 -0.9(5)
Ti11 C21 C31 C41 -72.0(4)
Ti1 C21 C31 C41 -64.0(4)
C11 C21 C31 Ti11 71.2(4)
C11 C21 C31 Ti1 63.1(3)
C21 C31 C41 C51 1.5(6)
Ti11 C31 C41 C51 -70.3(4)
Ti1 C31 C41 C51 -63.2(3)
C21 C31 C41 Ti11 71.8(4)
C21 C31 C41 Ti1 64.7(4)
C31 C41 C51 C11 -1.6(6)
Ti11 C41 C51 C11 -61.8(4)
Ti1 C41 C51 C11 -67.6(3)
C31 C41 C51 Ti1 66.1(3)
C31 C41 C51 Ti11 60.3(4)
C21 C11 C51 C41 1.0(5)
Ti1 C11 C51 C41 68.4(3)
Ti11 C11 C51 C41 56.5(4)
C21 C11 C51 Ti1 -67.4(3)
C21 C11 C51 Ti11 -55.5(3)
C52 C12 C22 C32 -0.7(7)
Ti11 C12 C22 C32 -63.9(5)
Ti1 C12 C22 C32 -63.3(5)
C52 C12 C22 Ti1 62.6(4)
C52 C12 C22 Ti11 63.2(4)
C12 C22 C32 C42 0.0(8)
Ti1 C22 C32 C42 -68.2(5)
Ti11 C22 C32 C42 -58.9(5)
C12 C22 C32 Ti1 68.2(4)
C12 C22 C32 Ti11 58.8(4)
C22 C32 C42 C52 0.8(9)
Ti1 C32 C42 C52 -67.9(5)
Ti11 C32 C42 C52 -62.1(5)
C22 C32 C42 Ti1 68.7(5)
C22 C32 C42 Ti11 62.8(6)
C32 C42 C52 C12 -1.2(8)
Ti1 C42 C52 C12 -65.2(4)
Ti11 C42 C52 C12 -72.7(4)
C32 C42 C52 Ti11 71.5(6)
C32 C42 C52 Ti1 64.1(5)
C22 C12 C52 C42 1.1(7)
Ti11 C12 C52 C42 73.9(5)
Ti1 C12 C52 C42 62.3(4)
C22 C12 C52 Ti11 -72.7(4)
C22 C12 C52 Ti1 -61.2(4)
Ti2 O1B C1B C2B 36.5(9)
O1B C1B C2B O2B -43.8(9)
C1B C2B O2B C3B -167.6(9)
C1B C2B O2B Ti2 33.3(7)
Ti21 O1BB C1BB C2BB 45(3)
O1BB C1BB C2BB O2BB -54(3)
C1BB C2BB O2BB C3BB -166(2)
C1BB C2BB O2BB Ti21 41(2)
O1C C1C C2C O2C 178(4)
C1C C2C O2C C3C 178(7)
C53 C13 C23 C33 1.0(5)
C13 C23 C33 C43 -1.2(5)
C23 C33 C43 C53 0.9(5)
C23 C13 C53 C43 -0.5(5)
C33 C43 C53 C13 -0.3(5)
C54 C14 C24 C34 0.0(5)
C14 C24 C34 C44 -0.7(5)
C24 C34 C44 C54 1.2(5)
C34 C44 C54 C14 -1.2(5)
C24 C14 C54 C44 0.8(5)
